data_2224916
loop_
_publ_author_name
'Saraswathi, B. S.'
'Gowda, B. Thimme'
'Foro, Sabine'
'Fuess, Hartmut'

_publ_section_title
;
 Methyl 3-[(3,5-dichloroanilino)carbonyl]propionate
;
_journal_coeditor_code CI5017
_journal_issue 2
_journal_name_full 'Acta Crystallographica Section E'
_journal_page_first o387
_journal_paper_doi 10.1107/S1600536810001455
_journal_volume 66
_journal_year 2010
_chemical_formula_iupac 'C11 H11 Cl2 N O3'
_chemical_formula_moiety 'C11 H11 Cl2 N O3'
_chemical_formula_sum 'C11 H11 Cl2 N O3'
_chemical_formula_weight 276.11
_chemical_name_systematic
;
Methyl 3-[(3,5-dichloroanilino)carbonyl]propionate
;
_space_group_IT_number 15
_symmetry_cell_setting monoclinic
_symmetry_space_group_name_Hall '-C 2yc'
_symmetry_space_group_name_H-M 'C 1 2/c 1'
_atom_sites_solution_hydrogens geom
_atom_sites_solution_primary direct
_atom_sites_solution_secondary difmap
_audit_creation_method SHELXL-97
_cell_angle_alpha 90.00
_cell_angle_beta 109.59(2)
_cell_angle_gamma 90.00
_cell_formula_units_Z 8
_cell_length_a 12.865(2)
_cell_length_b 14.753(3)
_cell_length_c 14.114(2)
_cell_measurement_reflns_used 1000
_cell_measurement_temperature 299(2)
_cell_measurement_theta_max 28.09
_cell_measurement_theta_min 2.95
_cell_volume 2523.7(8)
_computing_cell_refinement 'CrysAlis RED (Oxford Diffraction, 2009)'
_computing_data_collection 'CrysAlis CCD (Oxford Diffraction, 2009)'
_computing_data_reduction 'CrysAlis RED (Oxford Diffraction, 2009)'
_computing_molecular_graphics 'PLATON (Spek, 2009)'
_computing_publication_material 'SHELXL97 (Sheldrick, 2008)'
_computing_structure_refinement 'SHELXL97 (Sheldrick, 2008)'
_computing_structure_solution 'SHELXS97 (Sheldrick, 2008)'
_diffrn_ambient_temperature 299(2)
_diffrn_measured_fraction_theta_full 0.975
_diffrn_measured_fraction_theta_max 0.975
_diffrn_measurement_device_type
;
Oxford Diffraction Xcalibur diffractometer
with a Sapphire CCD detector
;
_diffrn_measurement_method
;
Rotation method data acquisition using \w and \f scans.
;
_diffrn_radiation_monochromator graphite
_diffrn_radiation_source 'fine-focus sealed tube'
_diffrn_radiation_type MoK\a
_diffrn_radiation_wavelength 0.71073
_diffrn_reflns_av_R_equivalents 0.0351
_diffrn_reflns_av_sigmaI/netI 0.0304
_diffrn_reflns_limit_h_max 15
_diffrn_reflns_limit_h_min -11
_diffrn_reflns_limit_k_max 10
_diffrn_reflns_limit_k_min -17
_diffrn_reflns_limit_l_max 16
_diffrn_reflns_limit_l_min -17
_diffrn_reflns_number 4503
_diffrn_reflns_theta_full 25.35
_diffrn_reflns_theta_max 25.35
_diffrn_reflns_theta_min 2.97
_diffrn_standards_decay_% 0
_diffrn_standards_number 0
_exptl_absorpt_coefficient_mu 0.509
_exptl_absorpt_correction_T_max 0.9414
_exptl_absorpt_correction_T_min 0.7848
_exptl_absorpt_correction_type multi-scan
_exptl_absorpt_process_details '(CrysAlis RED; Oxford Diffraction, 2009)'
_exptl_crystal_colour colourless
_exptl_crystal_density_diffrn 1.453
_exptl_crystal_density_method 'not measured'
_exptl_crystal_description Needle
_exptl_crystal_F_000 1136
_exptl_crystal_size_max 0.50
_exptl_crystal_size_mid 0.16
_exptl_crystal_size_min 0.12
_refine_diff_density_max 0.367
_refine_diff_density_min -0.209
_refine_ls_extinction_method none
_refine_ls_goodness_of_fit_ref 1.086
_refine_ls_hydrogen_treatment mixed
_refine_ls_matrix_type full
_refine_ls_number_parameters 157
_refine_ls_number_reflns 2259
_refine_ls_number_restraints 1
_refine_ls_restrained_S_all 1.086
_refine_ls_R_factor_all 0.1013
_refine_ls_R_factor_gt 0.0614
_refine_ls_shift/su_max 0.002
_refine_ls_shift/su_mean 0.000
_refine_ls_structure_factor_coef Fsqd
_refine_ls_weighting_details 'calc w=1/[\s^2^(Fo^2^)+(0.0595P)^2^+4.6291P] where P=(Fo^2^+2Fc^2^)/3'
_refine_ls_weighting_scheme calc
_refine_ls_wR_factor_gt 0.1408
_refine_ls_wR_factor_ref 0.1657
_reflns_number_gt 1453
_reflns_number_total 2259
_reflns_threshold_expression I>2\s(I)
_cod_data_source_file ci5017.cif
_cod_data_source_block I
_cod_depositor_comments
;
The following automatic conversions were performed:
'_symmetry_cell_setting' value 'Monoclinic' changed to 'monoclinic'
according to '/home/saulius/struct/CIF-dictionaries/cif_core.dic'
dictionary named 'cif_core.dic' version 2.4.1 from 2010-06-29.

Automatic conversion script
Id: cif_fix_enum 1527 2010-12-29 10:47:43Z saulius 

The following automatic conversions were performed:

'_symmetry_cell_setting' value 'Monoclinic' changed to 'monoclinic'
according to /home/saulius/struct/CIF-dictionaries/cif_core.dic
dictionary named 'cif_core.dic' version 2.4.1 from 2010-06-29.

Automatic conversion script
Id: cif_fix_values 1715 2011-07-08 13:25:40Z adriana 
;
_cod_original_cell_volume 2523.7(7)
_cod_original_sg_symbol_H-M 'C 2/c'
_cod_database_code 2224916
_cod_database_fobs_code 2224916

loop_
_symmetry_equiv_pos_as_xyz
'x, y, z'
'-x, y, -z+1/2'
'x+1/2, y+1/2, z'
'-x+1/2, y+1/2, -z+1/2'
'-x, -y, -z'
'x, -y, z-1/2'
'-x+1/2, -y+1/2, -z'
'x+1/2, -y+1/2, z-1/2'

loop_
_atom_site_type_symbol
_atom_site_label
_atom_site_fract_x
_atom_site_fract_y
_atom_site_fract_z
_atom_site_U_iso_or_equiv
_atom_site_adp_type
_atom_site_calc_flag
_atom_site_refinement_flags
_atom_site_occupancy
_atom_site_disorder_assembly
_atom_site_disorder_group
C C1 0.0757(3) 0.6059(3) 0.6618(3) 0.0532(9) Uani d . 1 . .
C C2 0.0482(3) 0.5146(3) 0.6460(3) 0.0591(10) Uani d . 1 . .
H H2 -0.0243 0.4975 0.6116 0.071 Uiso calc R 1 . .
C C3 0.1280(3) 0.4501(3) 0.6814(3) 0.0616(11) Uani d . 1 . .
C C4 0.2370(3) 0.4721(3) 0.7337(3) 0.0627(11) Uani d . 1 . .
H H4 0.2906 0.4276 0.7580 0.075 Uiso calc R 1 . .
C C5 0.2620(3) 0.5621(3) 0.7481(3) 0.0583(10) Uani d . 1 . .
C C6 0.1848(3) 0.6306(3) 0.7149(3) 0.0565(10) Uani d . 1 . .
H H6 0.2048 0.6911 0.7275 0.068 Uiso calc R 1 . .
C C7 -0.0024(3) 0.7610(3) 0.6273(3) 0.0560(10) Uani d . 1 . .
C C8 -0.1087(3) 0.8104(3) 0.5736(3) 0.0603(11) Uani d . 1 . .
H H8A -0.1369 0.7910 0.5040 0.072 Uiso calc R 1 . .
H H8B -0.1632 0.7953 0.6047 0.072 Uiso calc R 1 . .
C C9 -0.0911(3) 0.9108(3) 0.5778(3) 0.0624(11) Uani d . 1 . .
H H9A -0.0324 0.9245 0.5512 0.075 Uiso calc R 1 . .
H H9B -0.0665 0.9298 0.6477 0.075 Uiso calc R 1 . .
C C10 -0.1908(3) 0.9652(3) 0.5209(3) 0.0551(10) Uani d . 1 . .
C C11 -0.2543(4) 1.1146(3) 0.4756(4) 0.0849(15) Uani d . 1 . .
H H11A -0.3094 1.1103 0.5074 0.102 Uiso calc R 1 . .
H H11B -0.2866 1.0998 0.4056 0.102 Uiso calc R 1 . .
H H11C -0.2258 1.1753 0.4824 0.102 Uiso calc R 1 . .
N N1 -0.0090(2) 0.6699(2) 0.6230(3) 0.0569(9) Uani d D 1 . .
H H1N -0.072(2) 0.645(3) 0.595(3) 0.068 Uiso d D 1 . .
O O1 0.0828(2) 0.8016(2) 0.6710(3) 0.0875(11) Uani d . 1 . .
O O2 -0.2818(2) 0.93505(18) 0.4784(2) 0.0668(8) Uani d . 1 . .
O O3 -0.1659(2) 1.05231(19) 0.5228(2) 0.0754(9) Uani d . 1 . .
Cl Cl1 0.09280(11) 0.33629(8) 0.66222(11) 0.0926(5) Uani d . 1 . .
Cl Cl2 0.39797(8) 0.59326(9) 0.81343(10) 0.0845(5) Uani d . 1 . .

loop_
_atom_site_aniso_label
_atom_site_aniso_U_11
_atom_site_aniso_U_22
_atom_site_aniso_U_33
_atom_site_aniso_U_12
_atom_site_aniso_U_13
_atom_site_aniso_U_23
C1 0.0445(19) 0.062(2) 0.051(2) 0.0079(18) 0.0133(17) 0.0045(19)
C2 0.057(2) 0.059(3) 0.058(2) -0.0010(19) 0.0150(18) -0.001(2)
C3 0.067(2) 0.056(3) 0.064(3) 0.010(2) 0.024(2) 0.004(2)
C4 0.061(2) 0.067(3) 0.061(3) 0.019(2) 0.021(2) 0.008(2)
C5 0.048(2) 0.070(3) 0.056(2) 0.0104(19) 0.0149(18) 0.002(2)
C6 0.048(2) 0.061(2) 0.056(2) 0.0050(19) 0.0113(18) 0.0050(19)
C7 0.044(2) 0.053(2) 0.061(3) -0.0037(18) 0.0048(17) 0.0035(19)
C8 0.045(2) 0.057(2) 0.066(3) -0.0019(18) 0.0017(18) 0.004(2)
C9 0.045(2) 0.058(3) 0.072(3) -0.0013(18) 0.0032(19) 0.005(2)
C10 0.052(2) 0.054(2) 0.055(2) -0.0041(18) 0.0130(18) -0.0002(19)
C11 0.096(4) 0.058(3) 0.101(4) 0.018(3) 0.033(3) 0.010(3)
N1 0.0402(16) 0.055(2) 0.065(2) -0.0013(15) 0.0040(15) 0.0031(16)
O1 0.0455(16) 0.0632(19) 0.125(3) -0.0082(14) -0.0102(16) 0.0064(18)
O2 0.0458(15) 0.0670(18) 0.075(2) -0.0014(13) 0.0035(13) 0.0041(15)
O3 0.0653(18) 0.0543(18) 0.095(2) 0.0024(14) 0.0120(16) 0.0036(16)
Cl1 0.0935(9) 0.0592(7) 0.1195(12) 0.0048(6) 0.0283(8) -0.0022(7)
Cl2 0.0464(6) 0.0885(9) 0.1033(10) 0.0137(5) 0.0047(6) -0.0017(7)

loop_
_atom_type_symbol
_atom_type_description
_atom_type_scat_dispersion_real
_atom_type_scat_dispersion_imag
_atom_type_scat_source
C C 0.0033 0.0016 'International Tables Vol C Tables 4.2.6.8 and 6.1.1.4'
H H 0.0000 0.0000 'International Tables Vol C Tables 4.2.6.8 and 6.1.1.4'
N N 0.0061 0.0033 'International Tables Vol C Tables 4.2.6.8 and 6.1.1.4'
O O 0.0106 0.0060 'International Tables Vol C Tables 4.2.6.8 and 6.1.1.4'
Cl Cl 0.1484 0.1585 'International Tables Vol C Tables 4.2.6.8 and 6.1.1.4'

loop_
_geom_angle_atom_site_label_1
_geom_angle_atom_site_label_2
_geom_angle_atom_site_label_3
_geom_angle_site_symmetry_1
_geom_angle_site_symmetry_3
_geom_angle
_geom_angle_publ_flag
C2 C1 C6 . . 119.5(4) ?
C2 C1 N1 . . 117.8(3) ?
C6 C1 N1 . . 122.7(4) ?
C3 C2 C1 . . 119.8(4) ?
C3 C2 H2 . . 120.1 ?
C1 C2 H2 . . 120.1 ?
C2 C3 C4 . . 122.2(4) ?
C2 C3 Cl1 . . 119.4(3) ?
C4 C3 Cl1 . . 118.3(3) ?
C5 C4 C3 . . 116.9(4) ?
C5 C4 H4 . . 121.5 ?
C3 C4 H4 . . 121.5 ?
C4 C5 C6 . . 123.6(4) ?
C4 C5 Cl2 . . 118.7(3) ?
C6 C5 Cl2 . . 117.7(3) ?
C5 C6 C1 . . 117.9(4) ?
C5 C6 H6 . . 121.1 ?
C1 C6 H6 . . 121.1 ?
O1 C7 N1 . . 123.0(4) ?
O1 C7 C8 . . 121.8(4) ?
N1 C7 C8 . . 115.2(3) ?
C9 C8 C7 . . 111.0(3) ?
C9 C8 H8A . . 109.4 ?
C7 C8 H8A . . 109.4 ?
C9 C8 H8B . . 109.4 ?
C7 C8 H8B . . 109.4 ?
H8A C8 H8B . . 108.0 ?
C8 C9 C10 . . 114.7(3) ?
C8 C9 H9A . . 108.6 ?
C10 C9 H9A . . 108.6 ?
C8 C9 H9B . . 108.6 ?
C10 C9 H9B . . 108.6 ?
H9A C9 H9B . . 107.6 ?
O2 C10 O3 . . 123.8(4) ?
O2 C10 C9 . . 125.6(4) ?
O3 C10 C9 . . 110.6(3) ?
O3 C11 H11A . . 109.5 ?
O3 C11 H11B . . 109.5 ?
H11A C11 H11B . . 109.5 ?
O3 C11 H11C . . 109.5 ?
H11A C11 H11C . . 109.5 ?
H11B C11 H11C . . 109.5 ?
C7 N1 C1 . . 128.6(3) ?
C7 N1 H1N . . 119(3) ?
C1 N1 H1N . . 113(3) ?
C10 O3 C11 . . 117.5(3) ?

loop_
_geom_bond_atom_site_label_1
_geom_bond_atom_site_label_2
_geom_bond_site_symmetry_2
_geom_bond_distance
_geom_bond_publ_flag
C1 C2 . 1.391(5) ?
C1 C6 . 1.401(5) ?
C1 N1 . 1.407(5) ?
C2 C3 . 1.366(5) ?
C2 H2 . 0.93 ?
C3 C4 . 1.387(6) ?
C3 Cl1 . 1.736(4) ?
C4 C5 . 1.365(6) ?
C4 H4 . 0.93 ?
C5 C6 . 1.384(5) ?
C5 Cl2 . 1.743(4) ?
C6 H6 . 0.93 ?
C7 O1 . 1.219(4) ?
C7 N1 . 1.347(5) ?
C7 C8 . 1.510(5) ?
C8 C9 . 1.496(5) ?
C8 H8A . 0.97 ?
C8 H8B . 0.97 ?
C9 C10 . 1.499(5) ?
C9 H9A . 0.97 ?
C9 H9B . 0.97 ?
C10 O2 . 1.207(4) ?
C10 O3 . 1.322(4) ?
C11 O3 . 1.440(5) ?
C11 H11A . 0.96 ?
C11 H11B . 0.96 ?
C11 H11C . 0.96 ?
N1 H1N . 0.850(19) ?

loop_
_geom_hbond_atom_site_label_D
_geom_hbond_atom_site_label_H
_geom_hbond_atom_site_label_A
_geom_hbond_site_symmetry_A
_geom_hbond_distance_DH
_geom_hbond_distance_HA
_geom_hbond_distance_DA
_geom_hbond_angle_DHA
N1 H1N O2 7_466 0.85(2) 2.17(2) 3.017(4) 172(4)
C4 H4 O1 4_546 0.93 2.45 3.379(5) 174

loop_
_geom_torsion_atom_site_label_1
_geom_torsion_atom_site_label_2
_geom_torsion_atom_site_label_3
_geom_torsion_atom_site_label_4
_geom_torsion_site_symmetry_1
_geom_torsion_site_symmetry_2
_geom_torsion_site_symmetry_3
_geom_torsion_site_symmetry_4
_geom_torsion
_geom_torsion_publ_flag
C6 C1 C2 C3 . . . . -0.8(6) ?
N1 C1 C2 C3 . . . . 179.3(4) ?
C1 C2 C3 C4 . . . . 0.4(6) ?
C1 C2 C3 Cl1 . . . . 179.5(3) ?
C2 C3 C4 C5 . . . . -0.6(6) ?
Cl1 C3 C4 C5 . . . . -179.6(3) ?
C3 C4 C5 C6 . . . . 1.1(6) ?
C3 C4 C5 Cl2 . . . . -180.0(3) ?
C4 C5 C6 C1 . . . . -1.5(6) ?
Cl2 C5 C6 C1 . . . . 179.6(3) ?
C2 C1 C6 C5 . . . . 1.3(6) ?
N1 C1 C6 C5 . . . . -178.8(4) ?
O1 C7 C8 C9 . . . . 3.2(6) ?
N1 C7 C8 C9 . . . . -176.8(4) ?
C7 C8 C9 C10 . . . . 176.4(4) ?
C8 C9 C10 O2 . . . . 4.0(6) ?
C8 C9 C10 O3 . . . . -175.6(4) ?
O1 C7 N1 C1 . . . . -2.7(7) ?
C8 C7 N1 C1 . . . . 177.3(4) ?
C2 C1 N1 C7 . . . . -178.9(4) ?
C6 C1 N1 C7 . . . . 1.2(6) ?
O2 C10 O3 C11 . . . . 3.3(6) ?
C9 C10 O3 C11 . . . . -177.0(4) ?

loop_
_cod_related_entry_id
_cod_related_entry_database
_cod_related_entry_code
1 ChemSpider 630238
